data_4301750
loop_
_publ_author_name
'Igor L. Fedushkin'
'Olga V. Maslova'
'Eugeny V. Baranov'
'Andrei S. Shavyrin'

_publ_section_title
;
Redox Isomerism in the Lanthanide Complex
[(dpp-Bian)Yb(DME)(\m-Br)]2 (dpp-Bian =
1,2-Bis[(2,6-diisopropylphenyl)imino]acenaphthene)
;
_journal_name_full 'Inorganic Chemistry'
_journal_page_first 2355
_journal_page_last 2357
_journal_paper_doi 10.1021/ic900022s
_journal_volume 48
_journal_year 2009
_chemical_formula_sum 'C44 H60 N2 O4 Yb'
_chemical_formula_weight 853.98
_chemical_name_systematic
; 
 ? 
;
_space_group_IT_number 14
_symmetry_cell_setting monoclinic
_symmetry_space_group_name_Hall '-P 2yn'
_symmetry_space_group_name_H-M 'P 1 21/n 1'
_atom_sites_solution_hydrogens geom
_atom_sites_solution_primary direct
_atom_sites_solution_secondary difmap
_audit_creation_method SHELXL-97
_cell_angle_alpha 90.00
_cell_angle_beta 93.4800(10)
_cell_angle_gamma 90.00
_cell_formula_units_Z 4
_cell_length_a 11.0986(9)
_cell_length_b 17.7312(14)
_cell_length_c 20.8578(16)
_cell_measurement_reflns_used 807
_cell_measurement_temperature 100(2)
_cell_measurement_theta_max 29
_cell_measurement_theta_min 2
_cell_volume 4097.1(6)
_computing_cell_refinement 'Bruker SMART'
_computing_data_collection 'Bruker SMART'
_computing_data_reduction 'Bruker SHELXTL'
_computing_molecular_graphics 'Bruker SHELXTL'
_computing_publication_material 'Bruker SHELXTL'
_computing_structure_refinement 'SHELXL-97 (Sheldrick, 1997)'
_computing_structure_solution 'SHELXS-97 (Sheldrick, 1990)'
_diffrn_ambient_temperature 100(2)
_diffrn_measured_fraction_theta_full 0.991
_diffrn_measured_fraction_theta_max 0.991
_diffrn_measurement_device_type 'CCD area detector'
_diffrn_measurement_method 'phi and omega scans'
_diffrn_radiation_monochromator graphite
_diffrn_radiation_source 'fine-focus sealed tube'
_diffrn_radiation_type MoK\a
_diffrn_radiation_wavelength 0.71073
_diffrn_reflns_av_R_equivalents 0.0000
_diffrn_reflns_av_sigmaI/netI 0.0941
_diffrn_reflns_limit_h_max 13
_diffrn_reflns_limit_h_min -13
_diffrn_reflns_limit_k_max 21
_diffrn_reflns_limit_k_min 0
_diffrn_reflns_limit_l_max 25
_diffrn_reflns_limit_l_min 0
_diffrn_reflns_number 15017
_diffrn_reflns_theta_full 26.00
_diffrn_reflns_theta_max 26.00
_diffrn_reflns_theta_min 2.84
_exptl_absorpt_coefficient_mu 2.325
_exptl_absorpt_correction_T_max 0.8731
_exptl_absorpt_correction_T_min 0.4967
_exptl_absorpt_correction_type multi-scan
_exptl_absorpt_process_details 'SADABS (Sheldrick, 1998a)'
_exptl_crystal_colour black
_exptl_crystal_density_diffrn 1.384
_exptl_crystal_density_method 'not measured'
_exptl_crystal_description plate
_exptl_crystal_F_000 1760
_exptl_crystal_size_max 0.35
_exptl_crystal_size_mid 0.24
_exptl_crystal_size_min 0.06
_refine_diff_density_max 2.409
_refine_diff_density_min -0.983
_refine_diff_density_rms 0.134
_refine_ls_extinction_method none
_refine_ls_goodness_of_fit_ref 1.001
_refine_ls_hydrogen_treatment constr
_refine_ls_matrix_type full
_refine_ls_number_parameters 474
_refine_ls_number_reflns 15167
_refine_ls_number_restraints 12
_refine_ls_restrained_S_all 1.002
_refine_ls_R_factor_all 0.0865
_refine_ls_R_factor_gt 0.0462
_refine_ls_shift/su_max 0.001
_refine_ls_shift/su_mean 0.000
_refine_ls_structure_factor_coef Fsqd
_refine_ls_weighting_details 'calc w=1/[\s^2^(Fo^2^)+(0.0304P)^2^+0.0000P] where P=(Fo^2^+2Fc^2^)/3'
_refine_ls_weighting_scheme calc
_refine_ls_wR_factor_gt 0.0825
_refine_ls_wR_factor_ref 0.0877
_reflns_number_gt 9812
_reflns_number_total 15167
_reflns_threshold_expression >2sigma(I)
_cod_data_source_file ic900022s_si_002_1.cif
_cod_data_source_block ybbianm
_cod_depositor_comments
;
The following automatic conversions were performed:
'_symmetry_cell_setting' value 'Monoclinic' changed to 'monoclinic'
according to '/home/saulius/struct/CIF-dictionaries/cif_core.dic'
dictionary named 'cif_core.dic' version 2.4.1 from 2010-06-29.

Automatic conversion script
Id: cif_fix_enum 1527 2010-12-29 10:47:43Z saulius 
;
_cod_original_sg_symbol_H-M 'P 21/n'
_cod_database_code 4301750

loop_
_symmetry_equiv_pos_as_xyz
'x, y, z'
'-x+1/2, y+1/2, -z+1/2'
'-x, -y, -z'
'x-1/2, -y-1/2, z-1/2'

loop_
_atom_site_label
_atom_site_type_symbol
_atom_site_fract_x
_atom_site_fract_y
_atom_site_fract_z
_atom_site_U_iso_or_equiv
_atom_site_adp_type
_atom_site_occupancy
_atom_site_symmetry_multiplicity
_atom_site_calc_flag
_atom_site_refinement_flags
_atom_site_disorder_assembly
_atom_site_disorder_group
Yb1 Yb 0.172783(12) 0.660211(7) 0.235321(6) 0.02415(3) Uani 1 1 d . A .
N1 N 0.3389(2) 0.61545(12) 0.18207(10) 0.0194(6) Uani 1 1 d . . .
N2 N 0.3200(2) 0.63447(12) 0.31907(10) 0.0216(6) Uani 1 1 d . . .
C1 C 0.4219(2) 0.58442(15) 0.22726(12) 0.0190(7) Uani 1 1 d . . .
C2 C 0.4119(2) 0.59391(15) 0.29382(12) 0.0192(7) Uani 1 1 d . . .
C3 C 0.5058(3) 0.54775(15) 0.32776(12) 0.0205(7) Uani 1 1 d . . .
C4 C 0.5711(2) 0.51181(15) 0.27963(12) 0.0203(7) Uani 1 1 d . . .
C5 C 0.5208(2) 0.53162(14) 0.21751(13) 0.0210(7) Uani 1 1 d . . .
C6 C 0.5690(3) 0.49721(16) 0.16554(13) 0.0234(8) Uani 1 1 d . . .
H6A H 0.5399 0.5091 0.1230 0.028 Uiso 1 1 calc R . .
C7 C 0.6633(3) 0.44350(16) 0.17688(13) 0.0260(8) Uani 1 1 d . . .
H7A H 0.6958 0.4199 0.1409 0.031 Uiso 1 1 calc R . .
C8 C 0.7096(3) 0.42406(16) 0.23679(14) 0.0289(8) Uani 1 1 d . . .
H8A H 0.7717 0.3874 0.2420 0.035 Uiso 1 1 calc R . .
C9 C 0.6629(3) 0.45983(16) 0.29161(13) 0.0265(8) Uani 1 1 d . . .
C10 C 0.6967(3) 0.44415(17) 0.35786(14) 0.0322(9) Uani 1 1 d . . .
H10A H 0.7600 0.4097 0.3692 0.039 Uiso 1 1 calc R . .
C11 C 0.6351(3) 0.48024(18) 0.40489(14) 0.0360(9) Uani 1 1 d . . .
H11A H 0.6582 0.4702 0.4487 0.043 Uiso 1 1 calc R . .
C12 C 0.5397(3) 0.53123(17) 0.39078(13) 0.0300(8) Uani 1 1 d . . .
H12A H 0.4990 0.5541 0.4246 0.036 Uiso 1 1 calc R . .
C13 C 0.3776(3) 0.62575(16) 0.11910(13) 0.0234(8) Uani 1 1 d . . .
C14 C 0.3207(3) 0.58417(18) 0.06678(13) 0.0321(9) Uani 1 1 d . . .
C15 C 0.3527(3) 0.5990(2) 0.00538(14) 0.0467(11) Uani 1 1 d . . .
H15A H 0.3142 0.5717 -0.0293 0.056 Uiso 1 1 calc R . .
C16 C 0.4379(3) 0.6515(2) -0.00751(14) 0.0512(11) Uani 1 1 d . . .
H16A H 0.4581 0.6603 -0.0505 0.061 Uiso 1 1 calc R . .
C17 C 0.4945(3) 0.69170(19) 0.04219(14) 0.0404(10) Uani 1 1 d . . .
H17A H 0.5548 0.7276 0.0332 0.049 Uiso 1 1 calc R . .
C18 C 0.4648(3) 0.68060(16) 0.10586(13) 0.0276(8) Uani 1 1 d . . .
C19 C 0.2273(3) 0.5250(2) 0.07830(14) 0.0436(10) Uani 1 1 d . . .
H19A H 0.2370 0.5105 0.1247 0.052 Uiso 1 1 calc R . .
C20 C 0.1000(3) 0.5563(2) 0.06608(18) 0.0650(13) Uani 1 1 d . . .
H20A H 0.0411 0.5169 0.0744 0.097 Uiso 1 1 calc R . .
H20B H 0.0886 0.5728 0.0213 0.097 Uiso 1 1 calc R . .
H20C H 0.0886 0.5992 0.0947 0.097 Uiso 1 1 calc R . .
C21 C 0.2425(4) 0.45261(19) 0.03831(16) 0.0575(12) Uani 1 1 d . . .
H21A H 0.1792 0.4164 0.0477 0.086 Uiso 1 1 calc R . .
H21B H 0.3218 0.4303 0.0494 0.086 Uiso 1 1 calc R . .
H21C H 0.2361 0.4652 -0.0075 0.086 Uiso 1 1 calc R . .
C22 C 0.5218(3) 0.7298(2) 0.15863(18) 0.0517(8) Uani 1 1 d . . .
H22A H 0.4857 0.7154 0.1997 0.062 Uiso 1 1 calc R . .
C23 C 0.6556(3) 0.7185(2) 0.16770(17) 0.0517(8) Uani 1 1 d . . .
H23A H 0.6728 0.6651 0.1763 0.078 Uiso 1 1 calc R . .
H23B H 0.6876 0.7489 0.2041 0.078 Uiso 1 1 calc R . .
H23C H 0.6938 0.7340 0.1287 0.078 Uiso 1 1 calc R . .
C24 C 0.4957(4) 0.8129(2) 0.1469(2) 0.0617(13) Uani 1 1 d . . .
H24A H 0.5333 0.8427 0.1822 0.093 Uiso 1 1 calc R . .
H24B H 0.4082 0.8212 0.1444 0.093 Uiso 1 1 calc R . .
H24C H 0.5286 0.8283 0.1063 0.093 Uiso 1 1 calc R . .
C25 C 0.3346(2) 0.65979(17) 0.38323(11) 0.0218(6) Uani 1 1 d . . .
C26 C 0.2448(3) 0.64101(16) 0.42648(13) 0.0257(8) Uani 1 1 d . . .
C27 C 0.2516(3) 0.67242(16) 0.48805(13) 0.0307(8) Uani 1 1 d . . .
H27A H 0.1919 0.6596 0.5170 0.037 Uiso 1 1 calc R . .
C28 C 0.3416(3) 0.72106(17) 0.50776(14) 0.0361(9) Uani 1 1 d . . .
H28A H 0.3444 0.7419 0.5498 0.043 Uiso 1 1 calc R . .
C29 C 0.4285(3) 0.73965(17) 0.46597(14) 0.0338(9) Uani 1 1 d . . .
H29A H 0.4903 0.7741 0.4797 0.041 Uiso 1 1 calc R . .
C30 C 0.4284(3) 0.70963(16) 0.40468(13) 0.0257(8) Uani 1 1 d . . .
C31 C 0.1458(3) 0.58432(18) 0.40766(14) 0.0341(9) Uani 1 1 d . . .
H31A H 0.1207 0.5934 0.3614 0.041 Uiso 1 1 calc R . .
C32 C 0.1940(3) 0.50367(18) 0.41303(15) 0.0464(11) Uani 1 1 d . . .
H32A H 0.2667 0.4992 0.3888 0.070 Uiso 1 1 calc R . .
H32B H 0.1324 0.4686 0.3954 0.070 Uiso 1 1 calc R . .
H32C H 0.2140 0.4916 0.4583 0.070 Uiso 1 1 calc R . .
C33 C 0.0324(3) 0.5918(2) 0.44584(16) 0.0511(11) Uani 1 1 d . . .
H33A H 0.0016 0.6436 0.4422 0.077 Uiso 1 1 calc R . .
H33B H 0.0527 0.5801 0.4911 0.077 Uiso 1 1 calc R . .
H33C H -0.0295 0.5567 0.4286 0.077 Uiso 1 1 calc R . .
C34 C 0.5233(3) 0.73594(16) 0.36022(14) 0.0300(8) Uani 1 1 d . . .
H34A H 0.5283 0.6974 0.3254 0.036 Uiso 1 1 calc R . .
C35 C 0.6500(3) 0.7443(2) 0.39348(17) 0.0627(13) Uani 1 1 d . . .
H35A H 0.6747 0.6963 0.4135 0.094 Uiso 1 1 calc R . .
H35B H 0.6486 0.7836 0.4265 0.094 Uiso 1 1 calc R . .
H35C H 0.7074 0.7585 0.3617 0.094 Uiso 1 1 calc R . .
C36 C 0.4824(4) 0.81045(19) 0.32861(18) 0.0596(12) Uani 1 1 d . . .
H36A H 0.4021 0.8040 0.3071 0.089 Uiso 1 1 calc R . .
H36B H 0.5398 0.8253 0.2970 0.089 Uiso 1 1 calc R . .
H36C H 0.4793 0.8497 0.3615 0.089 Uiso 1 1 calc R . .
O1S O 0.09361(17) 0.53316(11) 0.23308(10) 0.0341(6) Uani 1 1 d . . .
O2S O -0.06031(18) 0.64878(12) 0.24312(10) 0.0443(7) Uani 1 1 d . . .
O3S O 0.1165(2) 0.75626(11) 0.15034(9) 0.0488(7) Uani 1 1 d D . .
O4S O 0.1269(2) 0.78531(11) 0.27995(9) 0.0491(7) Uani 1 1 d D . .
C1S C 0.1707(3) 0.46921(15) 0.24514(14) 0.0310(8) Uani 1 1 d . . .
H1SA H 0.1225 0.4229 0.2421 0.046 Uiso 1 1 calc R . .
H1SB H 0.2103 0.4732 0.2883 0.046 Uiso 1 1 calc R . .
H1SC H 0.2321 0.4678 0.2133 0.046 Uiso 1 1 calc R . .
C2S C -0.0319(3) 0.51449(18) 0.23205(17) 0.0427(10) Uani 1 1 d . . .
H2SA H -0.0550 0.5006 0.2756 0.051 Uiso 1 1 calc R . .
H2SB H -0.0502 0.4716 0.2027 0.051 Uiso 1 1 calc R . .
C3S C -0.0987(3) 0.58387(19) 0.20876(18) 0.0518(11) Uani 1 1 d . . .
H3SA H -0.0862 0.5914 0.1626 0.062 Uiso 1 1 calc R . .
H3SB H -0.1862 0.5765 0.2133 0.062 Uiso 1 1 calc R . .
C4S C -0.1252(3) 0.6579(2) 0.30039(16) 0.0560(11) Uani 1 1 d . . .
H4SA H -0.2116 0.6505 0.2900 0.084 Uiso 1 1 calc R . .
H4SB H -0.1115 0.7089 0.3176 0.084 Uiso 1 1 calc R . .
H4SC H -0.0965 0.6207 0.3325 0.084 Uiso 1 1 calc R . .
C5S C 0.1703(3) 0.7742(2) 0.09347(17) 0.0581(12) Uani 1 1 d . A .
H5SA H 0.1244 0.8146 0.0711 0.087 Uiso 1 1 calc R . .
H5SB H 0.1708 0.7295 0.0659 0.087 Uiso 1 1 calc R . .
H5SC H 0.2533 0.7911 0.1035 0.087 Uiso 1 1 calc R . .
C6S C 0.0234(4) 0.8030(3) 0.1754(2) 0.0345(18) Uani 0.515(4) 1 d PD A 1
H6SA H -0.0463 0.7721 0.1871 0.041 Uiso 0.515(4) 1 calc PR A 1
H6SB H -0.0050 0.8415 0.1436 0.041 Uiso 0.515(4) 1 calc PR A 1
C7S C 0.0847(5) 0.8398(2) 0.23441(19) 0.0241(14) Uani 0.515(4) 1 d PDU A 1
H7SA H 0.1535 0.8706 0.2214 0.029 Uiso 0.515(4) 1 calc PR A 1
H7SB H 0.0268 0.8738 0.2543 0.029 Uiso 0.515(4) 1 calc PR A 1
C6S' C 0.1066(6) 0.83315(19) 0.1724(2) 0.0320(18) Uani 0.485(4) 1 d PD A 2
H6SC H 0.0531 0.8623 0.1419 0.038 Uiso 0.485(4) 1 calc PR A 2
H6SD H 0.1871 0.8574 0.1751 0.038 Uiso 0.485(4) 1 calc PR A 2
C7S' C 0.0551(5) 0.8318(3) 0.2378(2) 0.0296(19) Uani 0.485(4) 1 d PD A 2
H7SC H 0.0531 0.8837 0.2553 0.035 Uiso 0.485(4) 1 calc PR A 2
H7SD H -0.0286 0.8124 0.2340 0.035 Uiso 0.485(4) 1 calc PR A 2
C8S C 0.1381(3) 0.81037(19) 0.34522(14) 0.0416(10) Uani 1 1 d . A .
H8SA H 0.1134 0.8633 0.3474 0.062 Uiso 1 1 calc R . .
H8SB H 0.2223 0.8054 0.3618 0.062 Uiso 1 1 calc R . .
H8SC H 0.0863 0.7796 0.3712 0.062 Uiso 1 1 calc R . .

loop_
_atom_site_aniso_label
_atom_site_aniso_U_11
_atom_site_aniso_U_22
_atom_site_aniso_U_33
_atom_site_aniso_U_23
_atom_site_aniso_U_13
_atom_site_aniso_U_12
Yb1 0.02831(6) 0.02031(5) 0.02393(5) 0.00056(7) 0.00250(5) 0.00566(8)
N1 0.0207(13) 0.0203(12) 0.0170(11) 0.0050(10) -0.0003(10) 0.0007(11)
N2 0.0261(13) 0.0227(13) 0.0164(11) -0.0019(9) 0.0042(10) 0.0011(11)
C1 0.0174(14) 0.0207(14) 0.0190(14) 0.0012(12) 0.0008(12) 0.0001(12)
C2 0.0257(16) 0.0171(14) 0.0147(13) -0.0004(12) -0.0002(12) -0.0026(13)
C3 0.0217(16) 0.0170(14) 0.0223(15) 0.0012(12) -0.0034(12) -0.0025(13)
C4 0.0217(15) 0.0191(14) 0.0200(14) -0.0021(12) -0.0008(12) -0.0040(12)
C5 0.0253(15) 0.0137(13) 0.0244(15) -0.0008(12) 0.0059(12) -0.0068(12)
C6 0.0259(16) 0.0243(16) 0.0207(14) -0.0005(12) 0.0063(12) -0.0038(14)
C7 0.0236(16) 0.0272(16) 0.0279(16) -0.0011(13) 0.0086(13) 0.0026(14)
C8 0.0280(17) 0.0205(15) 0.0387(18) 0.0022(14) 0.0063(15) 0.0005(12)
C9 0.0297(17) 0.0251(16) 0.0246(16) -0.0029(13) 0.0015(14) -0.0060(14)
C10 0.0318(19) 0.0271(17) 0.0364(18) -0.0009(14) -0.0092(15) 0.0089(15)
C11 0.045(2) 0.0352(18) 0.0260(16) 0.0041(15) -0.0083(15) 0.0117(17)
C12 0.0407(19) 0.0264(17) 0.0226(15) -0.0035(13) -0.0005(14) 0.0040(15)
C13 0.0285(17) 0.0244(15) 0.0173(14) 0.0041(12) 0.0023(13) 0.0069(14)
C14 0.0398(19) 0.0349(18) 0.0220(16) -0.0013(14) 0.0046(14) 0.0008(16)
C15 0.070(3) 0.051(2) 0.0187(16) -0.0024(16) 0.0005(17) -0.009(2)
C16 0.067(2) 0.066(3) 0.0225(15) 0.0026(18) 0.0151(16) -0.014(2)
C17 0.049(2) 0.044(2) 0.0302(17) 0.0078(15) 0.0137(16) -0.0097(18)
C18 0.0323(17) 0.0282(18) 0.0230(15) 0.0066(12) 0.0073(13) 0.0060(14)
C19 0.058(2) 0.053(2) 0.0196(16) -0.0054(16) -0.0035(16) -0.022(2)
C20 0.056(3) 0.079(3) 0.061(3) -0.025(2) 0.013(2) -0.031(2)
C21 0.083(3) 0.043(2) 0.045(2) 0.0007(18) -0.005(2) -0.018(2)
C22 0.0515(17) 0.0386(15) 0.0628(17) -0.0031(13) -0.0161(14) -0.0026(14)
C23 0.0515(17) 0.0386(15) 0.0628(17) -0.0031(13) -0.0161(14) -0.0026(14)
C24 0.045(2) 0.041(2) 0.097(3) -0.017(2) -0.012(2) 0.0031(19)
C25 0.0259(14) 0.0230(14) 0.0165(12) 0.0027(14) 0.0010(11) 0.0090(16)
C26 0.0314(17) 0.0234(17) 0.0227(15) 0.0054(12) 0.0040(13) 0.0085(13)
C27 0.0423(18) 0.0291(18) 0.0217(14) 0.0030(13) 0.0087(13) 0.0085(16)
C28 0.053(2) 0.0317(18) 0.0236(16) -0.0079(14) 0.0057(15) 0.0052(17)
C29 0.043(2) 0.0268(17) 0.0313(17) -0.0056(14) 0.0003(16) -0.0057(16)
C30 0.0335(17) 0.0208(16) 0.0231(15) 0.0008(13) 0.0037(13) 0.0039(14)
C31 0.0361(19) 0.043(2) 0.0240(16) 0.0091(15) 0.0072(14) -0.0013(17)
C32 0.065(3) 0.033(2) 0.040(2) -0.0059(16) 0.0008(18) -0.0139(19)
C33 0.045(2) 0.066(3) 0.044(2) 0.0055(19) 0.0172(18) -0.011(2)
C34 0.0373(19) 0.0202(16) 0.0334(17) -0.0046(14) 0.0084(15) -0.0058(15)
C35 0.045(2) 0.094(3) 0.049(2) -0.022(2) 0.0057(19) -0.015(2)
C36 0.068(3) 0.038(2) 0.077(3) 0.0147(19) 0.040(2) 0.005(2)
O1S 0.0203(11) 0.0254(11) 0.0562(14) 0.0022(11) -0.0008(10) 0.0006(9)
O2S 0.0313(11) 0.0407(14) 0.0619(15) -0.0035(12) 0.0101(11) 0.0071(11)
O3S 0.0845(18) 0.0348(13) 0.0279(12) 0.0026(10) 0.0091(12) 0.0352(13)
O4S 0.0891(18) 0.0297(12) 0.0281(12) -0.0028(10) -0.0005(12) 0.0284(13)
C1S 0.0276(15) 0.0222(14) 0.0428(19) 0.0011(15) -0.0001(15) -0.0020(15)
C2S 0.0280(18) 0.0330(18) 0.066(2) -0.0090(18) -0.0052(17) -0.0001(16)
C3S 0.032(2) 0.046(2) 0.076(3) -0.015(2) -0.0024(19) 0.0098(18)
C4S 0.049(2) 0.066(2) 0.054(2) -0.005(2) 0.0137(18) 0.005(2)
C5S 0.047(2) 0.062(3) 0.066(3) 0.029(2) 0.001(2) 0.011(2)
C6S 0.040(4) 0.030(3) 0.032(3) -0.001(3) -0.005(3) 0.008(3)
C7S 0.019(2) 0.021(2) 0.032(3) -0.001(2) 0.005(2) -0.002(2)
C6S' 0.038(4) 0.011(3) 0.046(4) 0.008(3) -0.012(3) 0.002(3)
C7S' 0.024(3) 0.022(4) 0.044(4) 0.004(3) 0.013(3) 0.003(3)
C8S 0.054(2) 0.0393(19) 0.0324(18) -0.0082(15) 0.0117(16) 0.0135(18)

loop_
_atom_type_symbol
_atom_type_description
_atom_type_scat_dispersion_real
_atom_type_scat_dispersion_imag
_atom_type_scat_source
C C 0.0033 0.0016 'International Tables Vol C Tables 4.2.6.8 and 6.1.1.4'
H H 0.0000 0.0000 'International Tables Vol C Tables 4.2.6.8 and 6.1.1.4'
N N 0.0061 0.0033 'International Tables Vol C Tables 4.2.6.8 and 6.1.1.4'
O O 0.0106 0.0060 'International Tables Vol C Tables 4.2.6.8 and 6.1.1.4'
Yb Yb -0.3850 5.5486 'International Tables Vol C Tables 4.2.6.8 and 6.1.1.4'

loop_
_geom_angle_atom_site_label_1
_geom_angle_atom_site_label_2
_geom_angle_atom_site_label_3
_geom_angle
_geom_angle_site_symmetry_1
_geom_angle_site_symmetry_3
_geom_angle_publ_flag
N1 Yb1 N2 75.93(7) . . ?
N1 Yb1 O1S 88.32(7) . . ?
N2 Yb1 O1S 93.93(7) . . ?
N1 Yb1 O4S 131.88(8) . . ?
N2 Yb1 O4S 92.52(7) . . ?
O1S Yb1 O4S 139.55(7) . . ?
N1 Yb1 O3S 93.69(7) . . ?
N2 Yb1 O3S 141.69(8) . . ?
O1S Yb1 O3S 122.96(7) . . ?
O4S Yb1 O3S 66.96(6) . . ?
N1 Yb1 O2S 144.40(7) . . ?
N2 Yb1 O2S 125.63(7) . . ?
O1S Yb1 O2S 64.43(7) . . ?
O4S Yb1 O2S 79.54(7) . . ?
O3S Yb1 O2S 83.76(7) . . ?
N1 Yb1 C2 51.47(7) . . ?
N2 Yb1 C2 25.11(7) . . ?
O1S Yb1 C2 87.45(7) . . ?
O4S Yb1 C2 112.65(7) . . ?
O3S Yb1 C2 135.18(7) . . ?
O2S Yb1 C2 141.06(7) . . ?
N1 Yb1 C1 25.26(7) . . ?
N2 Yb1 C1 51.31(7) . . ?
O1S Yb1 C1 85.35(7) . . ?
O4S Yb1 C1 128.10(7) . . ?
O3S Yb1 C1 116.26(7) . . ?
O2S Yb1 C1 149.74(7) . . ?
C2 Yb1 C1 26.40(6) . . ?
C1 N1 C13 117.0(2) . . ?
C1 N1 Yb1 108.66(16) . . ?
C13 N1 Yb1 133.26(17) . . ?
C2 N2 C25 118.9(2) . . ?
C2 N2 Yb1 108.22(15) . . ?
C25 N2 Yb1 132.36(17) . . ?
N1 C1 C2 122.1(2) . . ?
N1 C1 C5 129.0(2) . . ?
C2 C1 C5 108.5(2) . . ?
N1 C1 Yb1 46.08(12) . . ?
C2 C1 Yb1 76.71(15) . . ?
C5 C1 Yb1 164.96(18) . . ?
N2 C2 C1 122.9(2) . . ?
N2 C2 C3 128.7(2) . . ?
C1 C2 C3 108.1(2) . . ?
N2 C2 Yb1 46.67(12) . . ?
C1 C2 Yb1 76.89(15) . . ?
C3 C2 Yb1 165.64(19) . . ?
C12 C3 C4 117.2(3) . . ?
C12 C3 C2 136.2(3) . . ?
C4 C3 C2 106.6(2) . . ?
C9 C4 C5 124.9(2) . . ?
C9 C4 C3 124.8(2) . . ?
C5 C4 C3 110.0(2) . . ?
C6 C5 C4 117.1(3) . . ?
C6 C5 C1 136.1(3) . . ?
C4 C5 C1 106.7(2) . . ?
C5 C6 C7 118.8(3) . . ?
C8 C7 C6 123.5(3) . . ?
C7 C8 C9 119.0(3) . . ?
C4 C9 C8 116.6(2) . . ?
C4 C9 C10 116.6(3) . . ?
C8 C9 C10 126.6(3) . . ?
C11 C10 C9 118.7(3) . . ?
C10 C11 C12 123.0(3) . . ?
C3 C12 C11 119.6(3) . . ?
C18 C13 N1 121.3(2) . . ?
C18 C13 C14 118.8(3) . . ?
N1 C13 C14 119.7(3) . . ?
C15 C14 C13 119.0(3) . . ?
C15 C14 C19 120.1(3) . . ?
C13 C14 C19 120.9(3) . . ?
C16 C15 C14 122.3(3) . . ?
C15 C16 C17 119.6(3) . . ?
C16 C17 C18 121.2(3) . . ?
C17 C18 C13 119.1(3) . . ?
C17 C18 C22 119.8(3) . . ?
C13 C18 C22 121.1(3) . . ?
C14 C19 C20 111.1(3) . . ?
C14 C19 C21 113.2(3) . . ?
C20 C19 C21 110.0(3) . . ?
C23 C22 C18 112.5(3) . . ?
C23 C22 C24 109.2(3) . . ?
C18 C22 C24 112.0(3) . . ?
N2 C25 C30 122.5(2) . . ?
N2 C25 C26 118.8(2) . . ?
C30 C25 C26 118.4(2) . . ?
C27 C26 C25 119.2(3) . . ?
C27 C26 C31 119.8(3) . . ?
C25 C26 C31 120.8(2) . . ?
C28 C27 C26 121.7(3) . . ?
C27 C28 C29 119.2(3) . . ?
C28 C29 C30 122.0(3) . . ?
C29 C30 C25 119.4(3) . . ?
C29 C30 C34 118.9(3) . . ?
C25 C30 C34 121.5(2) . . ?
C26 C31 C32 110.8(3) . . ?
C26 C31 C33 114.2(3) . . ?
C32 C31 C33 109.7(3) . . ?
C30 C34 C36 109.2(3) . . ?
C30 C34 C35 113.8(3) . . ?
C36 C34 C35 110.5(3) . . ?
C2S O1S C1S 113.0(2) . . ?
C2S O1S Yb1 124.63(17) . . ?
C1S O1S Yb1 121.41(16) . . ?
C3S O2S C4S 111.3(3) . . ?
C3S O2S Yb1 107.61(18) . . ?
C4S O2S Yb1 126.15(18) . . ?
C5S O3S C6S' 95.7(3) . . ?
C5S O3S C6S 121.9(3) . . ?
C6S' O3S C6S 43.6(3) . . ?
C5S O3S Yb1 130.8(2) . . ?
C6S' O3S Yb1 115.9(2) . . ?
C6S O3S Yb1 106.6(2) . . ?
C7S O4S C7S' 14.9(3) . . ?
C7S O4S C8S 115.7(3) . . ?
C7S' O4S C8S 115.0(3) . . ?
C7S O4S Yb1 115.3(2) . . ?
C7S' O4S Yb1 114.2(2) . . ?
C8S O4S Yb1 129.02(17) . . ?
O1S C2S C3S 106.1(3) . . ?
O2S C3S C2S 112.1(3) . . ?
O3S C6S C7S 104.2(3) . . ?
O4S C7S C6S 111.4(4) . . ?
O3S C6S' C7S' 108.2(4) . . ?
O4S C7S' C6S' 109.9(4) . . ?

loop_
_geom_bond_atom_site_label_1
_geom_bond_atom_site_label_2
_geom_bond_distance
_geom_bond_site_symmetry_2
_geom_bond_publ_flag
Yb1 N1 2.347(2) . ?
Yb1 N2 2.363(2) . ?
Yb1 O1S 2.4176(19) . ?
Yb1 O4S 2.4705(19) . ?
Yb1 O3S 2.510(2) . ?
Yb1 O2S 2.610(2) . ?
Yb1 C2 3.085(3) . ?
Yb1 C1 3.088(3) . ?
N1 C1 1.391(3) . ?
N1 C13 1.418(3) . ?
N2 C2 1.378(3) . ?
N2 C25 1.412(3) . ?
C1 C2 1.409(3) . ?
C1 C5 1.466(4) . ?
C2 C3 1.473(4) . ?
C3 C12 1.377(4) . ?
C3 C4 1.424(4) . ?
C4 C9 1.385(4) . ?
C4 C5 1.424(4) . ?
C5 C6 1.380(4) . ?
C6 C7 1.424(4) . ?
C7 C8 1.366(4) . ?
C8 C9 1.432(4) . ?
C9 C10 1.437(4) . ?
C10 C11 1.386(4) . ?
C11 C12 1.409(4) . ?
C13 C18 1.411(4) . ?
C13 C14 1.431(4) . ?
C14 C15 1.375(4) . ?
C14 C19 1.504(5) . ?
C15 C16 1.366(5) . ?
C16 C17 1.378(5) . ?
C17 C18 1.401(4) . ?
C18 C22 1.513(4) . ?
C19 C20 1.525(5) . ?
C19 C21 1.546(5) . ?
C22 C23 1.499(5) . ?
C22 C24 1.519(5) . ?
C25 C30 1.417(4) . ?
C25 C26 1.424(4) . ?
C26 C27 1.398(4) . ?
C26 C31 1.522(4) . ?
C27 C28 1.364(4) . ?
C28 C29 1.378(4) . ?
C29 C30 1.385(4) . ?
C30 C34 1.519(4) . ?
C31 C32 1.529(4) . ?
C31 C33 1.536(4) . ?
C34 C36 1.533(4) . ?
C34 C35 1.536(5) . ?
O1S C2S 1.430(3) . ?
O1S C1S 1.434(3) . ?
O2S C3S 1.408(4) . ?
O2S C4S 1.441(4) . ?
O3S C5S 1.397(4) . ?
O3S C6S' 1.445(3) . ?
O3S C6S 1.447(4) . ?
O4S C7S 1.414(4) . ?
O4S C7S' 1.415(4) . ?
O4S C8S 1.430(3) . ?
C2S C3S 1.502(5) . ?
C6S C7S 1.516(6) . ?
C6S' C7S' 1.512(6) . ?
